data_7059994
loop_
_publ_author_name
'Zhou, Chuan-Cong'
'Yan, Hui'
'Liu, Hou-Ting'
'Li, Rong-Yun'
'Lu, Jing'
'Wang, Su-Na'
'Li, Yun-Wu'

_publ_section_title
;
 Proton conductivity studies on five isostructural MOFs with different
 acidity induced by metal cations
;
_journal_issue 41
_journal_name_full 'New Journal of Chemistry'
_journal_page_first 17821
_journal_page_last 17830
_journal_paper_doi 10.1039/D0NJ04179C
_journal_volume 44
_journal_year 2020
_chemical_formula_sum 'C25 H20 Co1.5 N5 O8'
_chemical_formula_weight 606.85
_space_group_crystal_system monoclinic
_space_group_IT_number 15
_space_group_name_Hall '-I 2yc'
_space_group_name_H-M_alt 'I 1 2/c 1'
_atom_sites_solution_hydrogens mixed
_audit_creation_method SHELXL-2018/3
_audit_update_record
;
2020-09-12 deposited with the CCDC.	2020-09-17 downloaded from the CCDC.
;
_cell_angle_alpha 90
_cell_angle_beta 101.131(5)
_cell_angle_gamma 90
_cell_formula_units_Z 8
_cell_length_a 15.0379(9)
_cell_length_b 13.8407(7)
_cell_length_c 26.5035(10)
_cell_measurement_reflns_used 2771
_cell_measurement_temperature 293(2)
_cell_measurement_theta_max 71.3430
_cell_measurement_theta_min 3.1530
_cell_volume 5412.5(5)
_computing_cell_refinement 'CrysAlisPro 1.171.39.35c (Rigaku OD, 2017)'
_computing_data_collection 'CrysAlisPro 1.171.39.35c (Rigaku OD, 2017)'
_computing_data_reduction 'CrysAlisPro 1.171.39.35c (Rigaku OD, 2017)'
_computing_molecular_graphics 'SHELXL-2018/3 (Sheldrick, 2018)'
_computing_publication_material 'SHELXL-2018/3 (Sheldrick, 2018)'
_computing_structure_refinement 'SHELXL-2018/3 (Sheldrick, 2018)'
_computing_structure_solution 'SHELXL-2018/3 (Sheldrick, 2018)'
_diffrn_ambient_temperature 293(2)
_diffrn_measured_fraction_theta_full 0.953
_diffrn_measured_fraction_theta_max 0.953
_diffrn_measurement_device_type 'Xcalibur, Eos, Gemini'
_diffrn_radiation_type CuK\a
_diffrn_radiation_wavelength 1.54184
_diffrn_reflns_av_R_equivalents 0.0386
_diffrn_reflns_av_unetI/netI 0.0518
_diffrn_reflns_Laue_measured_fraction_full 0.953
_diffrn_reflns_Laue_measured_fraction_max 0.953
_diffrn_reflns_limit_h_max 17
_diffrn_reflns_limit_h_min -17
_diffrn_reflns_limit_k_max 10
_diffrn_reflns_limit_k_min -16
_diffrn_reflns_limit_l_max 31
_diffrn_reflns_limit_l_min -31
_diffrn_reflns_number 10102
_diffrn_reflns_point_group_measured_fraction_full 0.953
_diffrn_reflns_point_group_measured_fraction_max 0.953
_diffrn_reflns_theta_full 67.233
_diffrn_reflns_theta_max 67.233
_diffrn_reflns_theta_min 3.399
_diffrn_source 'fine-focus sealed X-ray tube'
_exptl_absorpt_coefficient_mu 7.783
_exptl_absorpt_correction_T_max 1.00000
_exptl_absorpt_correction_T_min 0.67299
_exptl_absorpt_correction_type multi-scan
_exptl_absorpt_process_details sadabs
_exptl_crystal_colour red
_exptl_crystal_density_diffrn 1.489
_exptl_crystal_description block
_exptl_crystal_F_000 2476
_exptl_crystal_size_max 0.120
_exptl_crystal_size_mid 0.110
_exptl_crystal_size_min 0.110
_refine_diff_density_max 0.578
_refine_diff_density_min -0.515
_refine_diff_density_rms 0.080
_refine_ls_extinction_method none
_refine_ls_goodness_of_fit_ref 1.031
_refine_ls_hydrogen_treatment constr
_refine_ls_matrix_type full
_refine_ls_number_parameters 360
_refine_ls_number_reflns 4631
_refine_ls_number_restraints 882
_refine_ls_restrained_S_all 1.034
_refine_ls_R_factor_all 0.0748
_refine_ls_R_factor_gt 0.0603
_refine_ls_shift/su_max 0.001
_refine_ls_shift/su_mean 0.000
_refine_ls_structure_factor_coef Fsqd
_refine_ls_weighting_details 'w=1/[\s^2^(Fo^2^)+(0.1038P)^2^+7.8479P] where P=(Fo^2^+2Fc^2^)/3'
_refine_ls_weighting_scheme calc
_refine_ls_wR_factor_gt 0.1634
_refine_ls_wR_factor_ref 0.1749
_reflns_Friedel_coverage 0.000
_reflns_number_gt 3732
_reflns_number_total 4631
_reflns_threshold_expression 'I > 2\s(I)'
_cod_data_source_file d0nj04179c2.cif
_cod_data_source_block exp_9961
_cod_depositor_comments 'Adding full bibliography for 7059993--7059997.cif.'
_cod_original_cell_volume 5412.6(5)
_cod_original_sg_symbol_H-M I2/c
_cod_original_formula_sum 'C25 H20 Co1.50 N5 O8'
_cod_database_code 7059994
_shelx_shelxl_version_number 2018/3
_shelx_space_group_comment
;
The symmetry employed for this shelxl refinement is uniquely defined
by the following loop, which should always be used as a source of
symmetry information in preference to the above space-group names.
They are only intended as comments.
;
_shelx_estimated_absorpt_t_min 0.455
_shelx_estimated_absorpt_t_max 0.481

loop_
_space_group_symop_operation_xyz
'x, y, z'
'-x, y, -z+1/2'
'x+1/2, y+1/2, z+1/2'
'-x+1/2, y+1/2, -z+1'
'-x, -y, -z'
'x, -y, z-1/2'
'-x+1/2, -y+1/2, -z+1/2'
'x+1/2, -y+1/2, z'

loop_
_atom_site_label
_atom_site_type_symbol
_atom_site_fract_x
_atom_site_fract_y
_atom_site_fract_z
_atom_site_U_iso_or_equiv
_atom_site_adp_type
_atom_site_occupancy
_atom_site_site_symmetry_order
_atom_site_calc_flag
_atom_site_refinement_flags_posn
_atom_site_refinement_flags_adp
_atom_site_refinement_flags_occupancy
_atom_site_disorder_assembly
_atom_site_disorder_group
Co1 Co 0.500000 0.500000 0.500000 0.0271(2) Uani 1 2 d S U P . .
Co2 Co 0.55215(5) 0.37188(5) 0.89836(2) 0.0308(2) Uani 1 1 d . U . . .
N1 N 0.6263(3) 0.3225(3) 0.84406(14) 0.0436(9) Uani 1 1 d . U . . .
N2 N 0.4001(6) 0.1265(5) 0.9189(4) 0.116(3) Uani 1 1 d . U . . .
N3 N 0.7873(3) 0.6245(3) 0.77872(15) 0.0479(10) Uani 1 1 d . U . . .
N4 N 0.8883(4) 0.7126(5) 0.7498(2) 0.0767(15) Uani 1 1 d . U . . .
N5 N 0.8927(4) 0.7355(4) 0.80046(19) 0.0716(14) Uani 1 1 d . U . . .
O1 O 0.9357(2) 0.8720(2) 0.97987(12) 0.0436(8) Uani 1 1 d . U . . .
O2 O 0.8659(3) 0.8111(3) 1.03920(12) 0.0528(9) Uani 1 1 d . U . . .
O3 O 0.6139(2) 0.5637(2) 0.97671(12) 0.0416(7) Uani 1 1 d . U . . .
O4 O 0.6156(3) 0.5011(3) 0.89971(13) 0.0495(9) Uani 1 1 d . U . . .
O5 O 0.5589(2) 0.4386(3) 0.65451(12) 0.0452(8) Uani 1 1 d . U . . .
O6 O 0.5577(2) 0.4386(2) 0.57250(10) 0.0354(7) Uani 1 1 d . U . . .
O7 O 0.4786(3) 0.2424(3) 0.88942(19) 0.0710(12) Uani 1 1 d . U . . .
O8 O 0.9674(5) 0.8624(6) 0.6868(3) 0.158(3) Uani 1 1 d . U . . .
H8A H 0.933139 0.903826 0.669046 0.190 Uiso 1 1 d R U . . .
H8B H 1.021660 0.857066 0.682406 0.190 Uiso 1 1 d R U . . .
C1 C 0.8315(3) 0.7480(3) 0.95486(18) 0.0431(11) Uani 1 1 d . U . . .
C2 C 0.7618(4) 0.6885(4) 0.96494(18) 0.0435(10) Uani 1 1 d . U . . .
H2 H 0.745801 0.689889 0.997106 0.052 Uiso 1 1 calc R U . . .
C3 C 0.7165(3) 0.6274(3) 0.92688(18) 0.0397(10) Uani 1 1 d . U . . .
C4 C 0.7407(4) 0.6273(3) 0.87856(18) 0.0430(10) Uani 1 1 d . U . . .
H4 H 0.709689 0.587397 0.852827 0.052 Uiso 1 1 calc R U . . .
C5 C 0.8097(4) 0.6853(4) 0.86828(18) 0.0438(11) Uani 1 1 d . U . . .
C6 C 0.8553(3) 0.7457(3) 0.90644(17) 0.0417(10) Uani 1 1 d . U . . .
H6 H 0.901969 0.784861 0.899781 0.050 Uiso 1 1 calc R U . . .
C7 C 0.8819(3) 0.8158(3) 0.99480(17) 0.0407(10) Uani 1 1 d . U . . .
C8 C 0.6422(3) 0.5596(3) 0.93614(16) 0.0362(9) Uani 1 1 d . U . . .
C9 C 0.8319(4) 0.6812(4) 0.81653(19) 0.0457(11) Uani 1 1 d . U . . .
C10 C 0.8257(4) 0.6446(4) 0.73872(19) 0.0499(12) Uani 1 1 d . U . . .
C11 C 0.7978(4) 0.5997(4) 0.68771(19) 0.0483(11) Uani 1 1 d . U . . .
C12 C 0.7155(3) 0.5529(4) 0.67641(17) 0.0420(10) Uani 1 1 d . U . . .
H12 H 0.679702 0.548371 0.701291 0.050 Uiso 1 1 calc R U . . .
C13 C 0.6852(3) 0.5120(3) 0.62793(17) 0.0384(10) Uani 1 1 d . U . . .
C14 C 0.5952(3) 0.4615(3) 0.61795(16) 0.0350(9) Uani 1 1 d . U . . .
C15 C 0.7388(4) 0.5166(4) 0.5917(2) 0.0524(13) Uani 1 1 d . U . . .
H15 H 0.719375 0.487938 0.559671 0.063 Uiso 1 1 calc R U . . .
C16 C 0.8208(4) 0.5631(5) 0.6022(2) 0.0649(15) Uani 1 1 d . U . . .
H16 H 0.856603 0.566311 0.577319 0.078 Uiso 1 1 calc R U . . .
C17 C 0.8508(4) 0.6059(5) 0.6507(2) 0.0619(14) Uani 1 1 d . U . . .
H17 H 0.906067 0.638169 0.657794 0.074 Uiso 1 1 calc R U . . .
C18 C 0.6204(5) 0.3671(5) 0.8004(2) 0.0751(18) Uani 1 1 d . U . . .
H18 H 0.582328 0.420586 0.794468 0.090 Uiso 1 1 calc R U . . .
C19 C 0.6658(5) 0.3414(6) 0.7629(2) 0.0803(19) Uani 1 1 d . U . . .
H19 H 0.657663 0.376413 0.732374 0.096 Uiso 1 1 calc R U . . .
C20 C 0.7226(4) 0.2651(4) 0.76966(18) 0.0497(12) Uani 1 1 d . U . . .
C21 C 0.7349(6) 0.2225(6) 0.8167(2) 0.087(2) Uani 1 1 d . U . . .
H21 H 0.777196 0.173075 0.824934 0.105 Uiso 1 1 calc R U . . .
C22 C 0.6850(5) 0.2522(5) 0.8522(2) 0.0805(19) Uani 1 1 d . U . . .
H22 H 0.693505 0.220488 0.883646 0.097 Uiso 1 1 calc R U . . .
C23 C 0.4382(6) 0.2131(5) 0.9210(4) 0.089(2) Uani 1 1 d . U . . .
H23 H 0.433248 0.253217 0.948496 0.107 Uiso 1 1 calc R U . . .
C24 C 0.4048(10) 0.0662(8) 0.8728(6) 0.174(5) Uani 1 1 d . U . . .
H24A H 0.431350 0.103262 0.848863 0.261 Uiso 1 1 calc R U . . .
H24B H 0.344784 0.046530 0.856654 0.261 Uiso 1 1 calc R U . . .
H24C H 0.441242 0.010043 0.883090 0.261 Uiso 1 1 calc R U . . .
C25 C 0.3502(9) 0.0960(10) 0.9591(6) 0.174(5) Uani 1 1 d . U . . .
H25A H 0.358933 0.142872 0.986285 0.261 Uiso 1 1 calc R U . . .
H25B H 0.372400 0.034352 0.972568 0.261 Uiso 1 1 calc R U . . .
H25C H 0.286752 0.090990 0.944471 0.261 Uiso 1 1 calc R U . . .

loop_
_atom_site_aniso_label
_atom_site_aniso_U_11
_atom_site_aniso_U_22
_atom_site_aniso_U_33
_atom_site_aniso_U_23
_atom_site_aniso_U_13
_atom_site_aniso_U_12
Co1 0.0343(5) 0.0252(5) 0.0209(4) 0.0001(3) 0.0029(3) -0.0050(4)
Co2 0.0382(4) 0.0297(4) 0.0242(3) -0.0020(3) 0.0059(3) 0.0012(3)
N1 0.059(2) 0.044(2) 0.0309(18) 0.0031(16) 0.0152(17) 0.0140(19)
N2 0.113(6) 0.083(4) 0.156(7) 0.003(5) 0.032(5) -0.035(4)
N3 0.060(2) 0.051(2) 0.0331(19) -0.0098(17) 0.0109(18) -0.0221(19)
N4 0.082(3) 0.100(4) 0.056(3) -0.031(3) 0.035(2) -0.049(3)
N5 0.077(3) 0.093(3) 0.052(3) -0.031(2) 0.031(2) -0.045(3)
O1 0.056(2) 0.0353(17) 0.0375(16) -0.0057(13) 0.0050(15) -0.0204(15)
O2 0.066(2) 0.063(2) 0.0305(16) -0.0093(15) 0.0097(15) -0.0272(19)
O3 0.0497(19) 0.0440(18) 0.0328(15) -0.0057(13) 0.0125(14) -0.0120(15)
O4 0.064(2) 0.0486(19) 0.0404(17) -0.0124(14) 0.0203(16) -0.0259(16)
O5 0.0463(18) 0.061(2) 0.0269(15) 0.0042(14) 0.0024(13) -0.0107(16)
O6 0.0428(17) 0.0389(16) 0.0224(13) 0.0000(11) 0.0005(12) -0.0036(13)
O7 0.083(3) 0.044(2) 0.090(3) -0.005(2) 0.029(2) -0.025(2)
O8 0.122(6) 0.170(7) 0.182(7) 0.109(6) 0.027(5) 0.049(5)
C1 0.053(3) 0.039(2) 0.036(2) -0.0058(19) 0.007(2) -0.013(2)
C2 0.055(3) 0.042(2) 0.033(2) -0.0009(18) 0.0069(19) -0.011(2)
C3 0.045(2) 0.036(2) 0.038(2) -0.0019(18) 0.0084(19) -0.0075(19)
C4 0.055(3) 0.038(2) 0.036(2) -0.0078(18) 0.010(2) -0.013(2)
C5 0.055(3) 0.041(2) 0.035(2) -0.0069(19) 0.010(2) -0.013(2)
C6 0.054(3) 0.036(2) 0.037(2) -0.0056(18) 0.0128(19) -0.015(2)
C7 0.051(3) 0.035(2) 0.033(2) -0.0047(18) 0.0009(19) -0.010(2)
C8 0.043(2) 0.033(2) 0.031(2) -0.0003(17) 0.0043(18) -0.0084(19)
C9 0.057(3) 0.044(2) 0.038(2) -0.009(2) 0.014(2) -0.015(2)
C10 0.055(3) 0.056(3) 0.041(2) -0.016(2) 0.014(2) -0.017(2)
C11 0.051(3) 0.057(3) 0.037(2) -0.011(2) 0.010(2) -0.011(2)
C12 0.051(2) 0.045(2) 0.032(2) -0.0038(18) 0.0107(19) -0.006(2)
C13 0.044(2) 0.039(2) 0.030(2) -0.0012(17) 0.0028(18) 0.0012(19)
C14 0.040(2) 0.036(2) 0.028(2) 0.0042(17) 0.0042(17) 0.0054(18)
C15 0.056(3) 0.064(3) 0.036(2) -0.011(2) 0.006(2) -0.007(2)
C16 0.060(3) 0.094(4) 0.045(3) -0.016(3) 0.020(2) -0.013(3)
C17 0.056(3) 0.085(4) 0.047(3) -0.017(3) 0.018(2) -0.017(3)
C18 0.102(4) 0.084(4) 0.048(3) 0.021(3) 0.034(3) 0.054(3)
C19 0.109(5) 0.094(4) 0.046(3) 0.028(3) 0.035(3) 0.057(4)
C20 0.066(3) 0.054(3) 0.033(2) 0.007(2) 0.019(2) 0.024(3)
C21 0.125(5) 0.095(4) 0.055(3) 0.030(3) 0.048(3) 0.074(4)
C22 0.115(5) 0.089(4) 0.048(3) 0.026(3) 0.040(3) 0.056(4)
C23 0.090(5) 0.059(4) 0.119(6) -0.001(4) 0.022(4) -0.023(4)
C24 0.197(12) 0.087(7) 0.234(13) -0.043(8) 0.031(10) -0.059(8)
C25 0.156(10) 0.161(10) 0.225(13) 0.032(10) 0.085(10) -0.046(9)

loop_
_atom_type_symbol
_atom_type_description
_atom_type_scat_dispersion_real
_atom_type_scat_dispersion_imag
_atom_type_scat_source
C C 0.0181 0.0091 'International Tables Vol C Tables 4.2.6.8 and 6.1.1.4'
H H 0.0000 0.0000 'International Tables Vol C Tables 4.2.6.8 and 6.1.1.4'
N N 0.0311 0.0180 'International Tables Vol C Tables 4.2.6.8 and 6.1.1.4'
O O 0.0492 0.0322 'International Tables Vol C Tables 4.2.6.8 and 6.1.1.4'
Co Co -2.3653 3.6143 'International Tables Vol C Tables 4.2.6.8 and 6.1.1.4'

loop_
_geom_angle_atom_site_label_1
_geom_angle_atom_site_label_2
_geom_angle_atom_site_label_3
_geom_angle
_geom_angle_site_symmetry_1
_geom_angle_site_symmetry_3
_geom_angle_publ_flag
O1 Co1 O1 180.0 7_666 3_444 ?
O1 Co1 O3 93.94(14) 7_666 6_565 ?
O1 Co1 O3 86.06(14) 3_444 6_565 ?
O1 Co1 O3 86.06(14) 7_666 2_656 ?
O1 Co1 O3 93.94(14) 3_444 2_656 ?
O3 Co1 O3 180.00(15) 6_565 2_656 ?
O1 Co1 O6 88.80(12) 7_666 5_666 ?
O1 Co1 O6 91.20(12) 3_444 5_666 ?
O3 Co1 O6 96.60(12) 6_565 5_666 ?
O3 Co1 O6 83.40(12) 2_656 5_666 ?
O1 Co1 O6 91.20(12) 7_666 . ?
O1 Co1 O6 88.80(12) 3_444 . ?
O3 Co1 O6 83.40(12) 6_565 . ?
O3 Co1 O6 96.60(12) 2_656 . ?
O6 Co1 O6 180.00(16) 5_666 . ?
O4 Co2 O2 98.10(17) . 4_646 ?
O4 Co2 O7 173.99(18) . . ?
O2 Co2 O7 87.82(19) 4_646 . ?
O4 Co2 N1 89.34(16) . . ?
O2 Co2 N1 95.99(15) 4_646 . ?
O7 Co2 N1 89.01(18) . . ?
O4 Co2 O6 90.39(14) . 2_656 ?
O2 Co2 O6 105.62(12) 4_646 2_656 ?
O7 Co2 O6 89.00(16) . 2_656 ?
N1 Co2 O6 158.20(13) . 2_656 ?
O4 Co2 O5 86.37(16) . 2_656 ?
O2 Co2 O5 165.29(14) 4_646 2_656 ?
O7 Co2 O5 88.14(17) . 2_656 ?
N1 Co2 O5 98.08(14) . 2_656 ?
O6 Co2 O5 60.16(11) 2_656 2_656 ?
O4 Co2 C14 87.93(15) . 2_656 ?
O2 Co2 C14 135.97(14) 4_646 2_656 ?
O7 Co2 C14 88.51(17) . 2_656 ?
N1 Co2 C14 127.80(15) . 2_656 ?
O6 Co2 C14 30.43(12) 2_656 2_656 ?
O5 Co2 C14 29.73(13) 2_656 2_656 ?
C18 N1 C22 115.4(5) . . ?
C18 N1 Co2 120.1(4) . . ?
C22 N1 Co2 124.3(3) . . ?
C23 N2 C25 120.2(10) . . ?
C23 N2 C24 116.8(9) . . ?
C25 N2 C24 122.8(9) . . ?
C10 N3 C9 104.0(4) . . ?
C10 N4 N5 106.3(5) . . ?
C9 N5 N4 106.3(4) . . ?
C7 O1 Co1 140.0(3) . 3 ?
C7 O2 Co2 123.1(3) . 4_656 ?
C8 O3 Co1 132.0(3) . 2_656 ?
C8 O4 Co2 131.1(3) . . ?
C14 O5 Co2 90.2(3) . 2_656 ?
C14 O6 Co1 141.9(3) . . ?
C14 O6 Co2 89.8(3) . 2_656 ?
Co1 O6 Co2 106.65(13) . 2_656 ?
C23 O7 Co2 122.6(5) . . ?
C2 C1 C6 119.8(4) . . ?
C2 C1 C7 121.8(4) . . ?
C6 C1 C7 118.4(4) . . ?
C3 C2 C1 120.0(4) . . ?
C2 C3 C4 119.2(4) . . ?
C2 C3 C8 122.2(4) . . ?
C4 C3 C8 118.6(4) . . ?
C5 C4 C3 121.3(4) . . ?
C4 C5 C6 119.4(4) . . ?
C4 C5 C9 118.4(4) . . ?
C6 C5 C9 122.2(4) . . ?
C5 C6 C1 120.3(4) . . ?
O1 C7 O2 126.2(4) . . ?
O1 C7 C1 115.9(4) . . ?
O2 C7 C1 117.9(4) . . ?
O3 C8 O4 125.8(4) . . ?
O3 C8 C3 120.2(4) . . ?
O4 C8 C3 114.0(4) . . ?
N5 C9 N3 111.7(4) . . ?
N5 C9 C5 125.1(4) . . ?
N3 C9 C5 123.1(4) . . ?
N4 C10 N3 111.8(4) . . ?
N4 C10 C11 124.7(5) . . ?
N3 C10 C11 123.5(5) . . ?
C12 C11 C17 119.5(5) . . ?
C12 C11 C10 118.9(5) . . ?
C17 C11 C10 121.6(5) . . ?
C11 C12 C13 120.6(5) . . ?
C15 C13 C12 119.8(5) . . ?
C15 C13 C14 122.0(4) . . ?
C12 C13 C14 118.2(4) . . ?
O5 C14 O6 119.8(4) . . ?
O5 C14 C13 119.9(4) . . ?
O6 C14 C13 120.3(4) . . ?
O5 C14 Co2 60.1(2) . 2_656 ?
O6 C14 Co2 59.7(2) . 2_656 ?
C13 C14 Co2 178.1(3) . 2_656 ?
C13 C15 C16 120.4(5) . . ?
C15 C16 C17 120.1(5) . . ?
C11 C17 C16 119.6(6) . . ?
N1 C18 C19 124.7(6) . . ?
C20 C19 C18 120.2(5) . . ?
C19 C20 C21 115.7(5) . . ?
C19 C20 C20 122.8(6) . 7_656 ?
C21 C20 C20 121.2(6) . 7_656 ?
C20 C21 C22 120.1(5) . . ?
N1 C22 C21 123.6(5) . . ?
O7 C23 N2 123.4(9) . . ?

loop_
_geom_bond_atom_site_label_1
_geom_bond_atom_site_label_2
_geom_bond_distance
_geom_bond_site_symmetry_2
_geom_bond_publ_flag
Co1 O1 2.040(3) 7_666 ?
Co1 O1 2.040(3) 3_444 ?
Co1 O3 2.121(3) 6_565 ?
Co1 O3 2.121(3) 2_656 ?
Co1 O6 2.127(3) 5_666 ?
Co1 O6 2.127(3) . ?
Co2 O4 2.025(3) . ?
Co2 O2 2.043(3) 4_646 ?
Co2 O7 2.095(4) . ?
Co2 N1 2.098(4) . ?
Co2 O6 2.161(3) 2_656 ?
Co2 O5 2.169(3) 2_656 ?
Co2 C14 2.502(5) 2_656 ?
N1 C18 1.298(7) . ?
N1 C22 1.303(7) . ?
N2 C23 1.326(10) . ?
N2 C25 1.477(13) . ?
N2 C24 1.493(14) . ?
N3 C10 1.331(7) . ?
N3 C9 1.345(6) . ?
N4 C10 1.324(7) . ?
N4 N5 1.368(6) . ?
N5 C9 1.317(7) . ?
O1 C7 1.240(6) . ?
O2 C7 1.247(6) . ?
O3 C8 1.232(6) . ?
O4 C8 1.264(5) . ?
O5 C14 1.241(6) . ?
O6 C14 1.268(5) . ?
O7 C23 1.197(9) . ?
C1 C2 1.397(7) . ?
C1 C6 1.398(6) . ?
C1 C7 1.506(6) . ?
C2 C3 1.390(6) . ?
C3 C4 1.397(7) . ?
C3 C8 1.516(6) . ?
C4 C5 1.380(7) . ?
C5 C6 1.387(6) . ?
C5 C9 1.474(6) . ?
C10 C11 1.474(7) . ?
C11 C12 1.378(7) . ?
C11 C17 1.381(7) . ?
C12 C13 1.397(6) . ?
C13 C15 1.369(7) . ?
C13 C14 1.502(7) . ?
C15 C16 1.371(8) . ?
C16 C17 1.409(8) . ?
C18 C19 1.360(8) . ?
C19 C20 1.348(8) . ?
C20 C21 1.360(7) . ?
C20 C20 1.506(9) 7_656 ?
C21 C22 1.375(8) . ?

loop_
_geom_hbond_atom_site_label_D
_geom_hbond_atom_site_label_H
_geom_hbond_atom_site_label_A
_geom_hbond_distance_DH
_geom_hbond_distance_HA
_geom_hbond_distance_DA
_geom_hbond_angle_DHA
_geom_hbond_site_symmetry_A
_geom_hbond_publ_flag
O8 H8A O4 0.85 2.25 3.047(7) 155.6 7_666 yes
O8 H8B N5 0.85 2.11 2.711(8) 126.9 2_756 yes

loop_
_geom_torsion_atom_site_label_1
_geom_torsion_atom_site_label_2
_geom_torsion_atom_site_label_3
_geom_torsion_atom_site_label_4
_geom_torsion
_geom_torsion_site_symmetry_1
_geom_torsion_site_symmetry_2
_geom_torsion_site_symmetry_3
_geom_torsion_site_symmetry_4
_geom_torsion_publ_flag
C10 N4 N5 C9 -0.9(8) . . . . ?
C6 C1 C2 C3 0.0(8) . . . . ?
C7 C1 C2 C3 179.6(5) . . . . ?
C1 C2 C3 C4 -0.9(8) . . . . ?
C1 C2 C3 C8 178.4(5) . . . . ?
C2 C3 C4 C5 1.3(8) . . . . ?
C8 C3 C4 C5 -178.0(5) . . . . ?
C3 C4 C5 C6 -0.8(8) . . . . ?
C3 C4 C5 C9 179.7(5) . . . . ?
C4 C5 C6 C1 -0.1(8) . . . . ?
C9 C5 C6 C1 179.4(5) . . . . ?
C2 C1 C6 C5 0.5(8) . . . . ?
C7 C1 C6 C5 -179.1(5) . . . . ?
Co1 O1 C7 O2 -20.6(9) 3 . . . ?
Co1 O1 C7 C1 159.0(4) 3 . . . ?
Co2 O2 C7 O1 -15.9(8) 4_656 . . . ?
Co2 O2 C7 C1 164.5(3) 4_656 . . . ?
C2 C1 C7 O1 -172.8(5) . . . . ?
C6 C1 C7 O1 6.7(7) . . . . ?
C2 C1 C7 O2 6.8(8) . . . . ?
C6 C1 C7 O2 -173.6(5) . . . . ?
Co1 O3 C8 O4 -12.1(8) 2_656 . . . ?
Co1 O3 C8 C3 168.9(3) 2_656 . . . ?
Co2 O4 C8 O3 -21.3(8) . . . . ?
Co2 O4 C8 C3 157.7(3) . . . . ?
C2 C3 C8 O3 7.0(7) . . . . ?
C4 C3 C8 O3 -173.7(5) . . . . ?
C2 C3 C8 O4 -172.1(5) . . . . ?
C4 C3 C8 O4 7.2(7) . . . . ?
N4 N5 C9 N3 -0.6(8) . . . . ?
N4 N5 C9 C5 -176.7(6) . . . . ?
C10 N3 C9 N5 1.8(7) . . . . ?
C10 N3 C9 C5 178.0(5) . . . . ?
C4 C5 C9 N5 176.5(6) . . . . ?
C6 C5 C9 N5 -3.0(9) . . . . ?
C4 C5 C9 N3 0.9(8) . . . . ?
C6 C5 C9 N3 -178.7(5) . . . . ?
N5 N4 C10 N3 2.1(8) . . . . ?
N5 N4 C10 C11 178.9(6) . . . . ?
C9 N3 C10 N4 -2.4(7) . . . . ?
C9 N3 C10 C11 -179.3(6) . . . . ?
N4 C10 C11 C12 -160.4(6) . . . . ?
N3 C10 C11 C12 16.1(9) . . . . ?
N4 C10 C11 C17 17.8(10) . . . . ?
N3 C10 C11 C17 -165.8(6) . . . . ?
C17 C11 C12 C13 -0.2(9) . . . . ?
C10 C11 C12 C13 178.0(5) . . . . ?
C11 C12 C13 C15 1.6(8) . . . . ?
C11 C12 C13 C14 179.7(5) . . . . ?
Co2 O5 C14 O6 -0.6(4) 2_656 . . . ?
Co2 O5 C14 C13 -177.8(4) 2_656 . . . ?
Co1 O6 C14 O5 118.1(5) . . . . ?
Co2 O6 C14 O5 0.6(4) 2_656 . . . ?
Co1 O6 C14 C13 -64.8(6) . . . . ?
Co2 O6 C14 C13 177.8(4) 2_656 . . . ?
Co1 O6 C14 Co2 117.5(5) . . . 2_656 ?
C15 C13 C14 O5 162.8(5) . . . . ?
C12 C13 C14 O5 -15.3(7) . . . . ?
C15 C13 C14 O6 -14.4(7) . . . . ?
C12 C13 C14 O6 167.5(4) . . . . ?
C12 C13 C15 C16 -1.7(9) . . . . ?
C14 C13 C15 C16 -179.7(5) . . . . ?
C13 C15 C16 C17 0.5(10) . . . . ?
C12 C11 C17 C16 -0.9(10) . . . . ?
C10 C11 C17 C16 -179.1(6) . . . . ?
C15 C16 C17 C11 0.8(11) . . . . ?
C22 N1 C18 C19 4.5(12) . . . . ?
Co2 N1 C18 C19 179.7(7) . . . . ?
N1 C18 C19 C20 -0.7(14) . . . . ?
C18 C19 C20 C21 -4.3(12) . . . . ?
C18 C19 C20 C20 -177.8(8) . . . 7_656 ?
C19 C20 C21 C22 5.5(13) . . . . ?
C20 C20 C21 C22 179.1(8) 7_656 . . . ?
C18 N1 C22 C21 -3.1(12) . . . . ?
Co2 N1 C22 C21 -178.1(7) . . . . ?
C20 C21 C22 N1 -1.9(15) . . . . ?
Co2 O7 C23 N2 -172.0(7) . . . . ?
C25 N2 C23 O7 -179.2(10) . . . . ?
C24 N2 C23 O7 -3.4(15) . . . . ?
